data_4339556
loop_
_publ_author_name
'Lorenzini, Fabio'
'Patrick, Brian O.'
'James, Brian R.'

_publ_section_title
;
 Formation of a phosphine-phosphinite ligand in
 RhCl(PRR'2)[P,P-R'(R)POCH2P(CH2OH)2] and R'H from
 cis-RhCl(PRR'2)2[P(CH2OH)3] via P-C bond cleavage.
;
_journal_issue 21
_journal_name_full 'Inorganic chemistry'
_journal_page_first 8998
_journal_page_last 9002
_journal_paper_doi 10.1021/ic7012182
_journal_volume 46
_journal_year 2007
_chemical_formula_sum 'C35 H41 Cl O5 P3 Rh'
_chemical_formula_weight 772.95
_chemical_name_systematic
;
 ?
;
_space_group_IT_number 2
_symmetry_cell_setting triclinic
_symmetry_space_group_name_Hall '-P 1'
_symmetry_space_group_name_H-M 'P -1'
_atom_sites_solution_hydrogens geom
_atom_sites_solution_primary direct
_atom_sites_solution_secondary difmap
_audit_creation_method SHELXL-97
_cell_angle_alpha 87.553(6)
_cell_angle_beta 78.799(5)
_cell_angle_gamma 83.749(5)
_cell_formula_units_Z 2
_cell_length_a 10.4723(11)
_cell_length_b 11.6071(13)
_cell_length_c 14.5877(15)
_cell_measurement_reflns_used 5798
_cell_measurement_temperature 173(2)
_cell_measurement_theta_max 27.94
_cell_measurement_theta_min 2.24
_cell_volume 1728.6(3)
_computing_structure_refinement 'SHELXL-97 (Sheldrick, 1997)'
_diffrn_ambient_temperature 173(2)
_diffrn_measured_fraction_theta_full 0.980
_diffrn_measured_fraction_theta_max 0.980
_diffrn_measurement_device_type 'Bruker X8 APEX II'
_diffrn_measurement_method 'area detector'
_diffrn_radiation_monochromator graphite
_diffrn_radiation_source 'fine-focus sealed tube'
_diffrn_radiation_type MoK\a
_diffrn_radiation_wavelength 0.71073
_diffrn_reflns_av_R_equivalents 0.0395
_diffrn_reflns_av_sigmaI/netI 0.0438
_diffrn_reflns_limit_h_max 13
_diffrn_reflns_limit_h_min -13
_diffrn_reflns_limit_k_max 15
_diffrn_reflns_limit_k_min -15
_diffrn_reflns_limit_l_max 19
_diffrn_reflns_limit_l_min -19
_diffrn_reflns_number 38784
_diffrn_reflns_theta_full 28.24
_diffrn_reflns_theta_max 28.24
_diffrn_reflns_theta_min 1.77
_exptl_absorpt_coefficient_mu 0.751
_exptl_absorpt_correction_T_max 0.942
_exptl_absorpt_correction_T_min 0.770
_exptl_absorpt_correction_type multi-scan
_exptl_crystal_colour yellow
_exptl_crystal_density_diffrn 1.485
_exptl_crystal_density_method 'not measured'
_exptl_crystal_description plate
_exptl_crystal_F_000 796
_exptl_crystal_size_max 0.25
_exptl_crystal_size_mid 0.25
_exptl_crystal_size_min 0.08
_refine_diff_density_max 0.549
_refine_diff_density_min -0.391
_refine_diff_density_rms 0.077
_refine_ls_extinction_method none
_refine_ls_goodness_of_fit_ref 1.010
_refine_ls_hydrogen_treatment mixed
_refine_ls_matrix_type full
_refine_ls_number_parameters 424
_refine_ls_number_reflns 8381
_refine_ls_number_restraints 0
_refine_ls_restrained_S_all 1.010
_refine_ls_R_factor_all 0.0513
_refine_ls_R_factor_gt 0.0318
_refine_ls_shift/su_max 0.010
_refine_ls_shift/su_mean 0.000
_refine_ls_structure_factor_coef Fsqd
_refine_ls_weighting_details 'calc w=1/[\s^2^(Fo^2^)+(0.0255P)^2^+0.9946P] where P=(Fo^2^+2Fc^2^)/3'
_refine_ls_weighting_scheme calc
_refine_ls_wR_factor_gt 0.0614
_refine_ls_wR_factor_ref 0.0678
_reflns_number_gt 6522
_reflns_number_total 8381
_reflns_threshold_expression >2sigma(I)
_cod_data_source_file ic7012182-file004.cif
_cod_data_source_block bj448
_cod_database_code 4339556

loop_
_symmetry_equiv_pos_as_xyz
'x, y, z'
'-x, -y, -z'

loop_
_atom_site_label
_atom_site_type_symbol
_atom_site_fract_x
_atom_site_fract_y
_atom_site_fract_z
_atom_site_U_iso_or_equiv
_atom_site_adp_type
_atom_site_occupancy
_atom_site_symmetry_multiplicity
_atom_site_calc_flag
_atom_site_refinement_flags
C1 C 0.9244(2) 0.4769(2) 0.37679(17) 0.0298(5) Uani 1 1 d .
H1A H 0.8938 0.5515 0.3489 0.036 Uiso 1 1 calc R
H1B H 0.9365 0.4918 0.4407 0.036 Uiso 1 1 calc R
C2 C 0.6579(2) 0.4582(2) 0.45328(16) 0.0324(6) Uani 1 1 d .
H2A H 0.6234 0.5210 0.4138 0.039 Uiso 1 1 calc R
H2B H 0.5884 0.4062 0.4740 0.039 Uiso 1 1 calc R
C3 C 0.8474(3) 0.2587(2) 0.46169(16) 0.0302(6) Uani 1 1 d .
H3A H 0.9438 0.2486 0.4556 0.036 Uiso 1 1 calc R
H3B H 0.8080 0.2776 0.5274 0.036 Uiso 1 1 calc R
C4 C 0.9830(2) 0.07385(18) 0.29275(15) 0.0213(5) Uani 1 1 d .
C5 C 1.0633(2) 0.1089(2) 0.21241(16) 0.0266(5) Uani 1 1 d .
H5 H 1.0294 0.1652 0.1717 0.032 Uiso 1 1 calc R
C6 C 1.1930(2) 0.0631(2) 0.19023(17) 0.0315(6) Uani 1 1 d .
H6 H 1.2469 0.0867 0.1339 0.038 Uiso 1 1 calc R
C7 C 1.2439(2) -0.0162(2) 0.24940(17) 0.0308(6) Uani 1 1 d .
H7 H 1.3330 -0.0471 0.2345 0.037 Uiso 1 1 calc R
C8 C 1.1653(2) -0.0508(2) 0.33034(17) 0.0319(6) Uani 1 1 d .
H8 H 1.2005 -0.1053 0.3717 0.038 Uiso 1 1 calc R
C9 C 1.0360(2) -0.0068(2) 0.35179(16) 0.0272(5) Uani 1 1 d .
H9 H 0.9823 -0.0319 0.4076 0.033 Uiso 1 1 calc R
C10 C 0.7172(2) 0.01862(19) 0.33292(14) 0.0218(5) Uani 1 1 d .
C11 C 0.7639(2) -0.0898(2) 0.29795(15) 0.0274(5) Uani 1 1 d .
H11 H 0.8530 -0.1049 0.2682 0.033 Uiso 1 1 calc R
C12 C 0.6818(3) -0.1761(2) 0.30616(17) 0.0349(6) Uani 1 1 d .
H12 H 0.7137 -0.2500 0.2808 0.042 Uiso 1 1 calc R
C13 C 0.5535(3) -0.1554(2) 0.35105(18) 0.0381(6) Uani 1 1 d .
H13 H 0.4977 -0.2157 0.3580 0.046 Uiso 1 1 calc R
C14 C 0.5061(3) -0.0486(2) 0.38553(18) 0.0357(6) Uani 1 1 d .
H14 H 0.4173 -0.0345 0.4162 0.043 Uiso 1 1 calc R
C15 C 0.5870(2) 0.0390(2) 0.37581(16) 0.0295(5) Uani 1 1 d .
H15 H 0.5532 0.1138 0.3987 0.035 Uiso 1 1 calc R
C16 C 0.7095(2) 0.08040(18) 0.09976(14) 0.0188(4) Uani 1 1 d .
C17 C 0.8302(2) 0.01372(19) 0.07783(15) 0.0221(5) Uani 1 1 d .
H17 H 0.9086 0.0488 0.0755 0.027 Uiso 1 1 calc R
C18 C 0.8366(2) -0.1013(2) 0.05971(15) 0.0266(5) Uani 1 1 d .
H18 H 0.9193 -0.1456 0.0442 0.032 Uiso 1 1 calc R
C19 C 0.7240(3) -0.1533(2) 0.06379(17) 0.0314(6) Uani 1 1 d .
H19 H 0.7288 -0.2337 0.0518 0.038 Uiso 1 1 calc R
C20 C 0.6045(3) -0.0891(2) 0.08521(18) 0.0337(6) Uani 1 1 d .
H20 H 0.5266 -0.1251 0.0878 0.040 Uiso 1 1 calc R
C21 C 0.5971(2) 0.0275(2) 0.10296(16) 0.0260(5) Uani 1 1 d .
H21 H 0.5141 0.0715 0.1174 0.031 Uiso 1 1 calc R
C22 C 0.8173(2) 0.27486(18) 0.01367(14) 0.0189(4) Uani 1 1 d .
C23 C 0.9136(2) 0.34590(18) 0.01788(16) 0.0238(5) Uani 1 1 d .
H23 H 0.9220 0.3740 0.0764 0.029 Uiso 1 1 calc R
C24 C 0.9976(2) 0.37615(19) -0.06268(17) 0.0301(6) Uani 1 1 d .
H24 H 1.0636 0.4251 -0.0595 0.036 Uiso 1 1 calc R
C25 C 0.9858(3) 0.3357(2) -0.14685(17) 0.0337(6) Uani 1 1 d .
H25 H 1.0426 0.3581 -0.2022 0.040 Uiso 1 1 calc R
C26 C 0.8928(2) 0.2632(2) -0.15228(16) 0.0324(6) Uani 1 1 d .
H26 H 0.8864 0.2341 -0.2109 0.039 Uiso 1 1 calc R
C27 C 0.8086(2) 0.2326(2) -0.07218(15) 0.0259(5) Uani 1 1 d .
H27 H 0.7442 0.1822 -0.0758 0.031 Uiso 1 1 calc R
C28 C 0.5459(2) 0.29399(18) 0.11296(15) 0.0193(4) Uani 1 1 d .
C29 C 0.4511(2) 0.2878(2) 0.19283(17) 0.0349(6) Uani 1 1 d .
H29 H 0.4743 0.2531 0.2483 0.042 Uiso 1 1 calc R
C30 C 0.3233(3) 0.3313(2) 0.1931(2) 0.0425(7) Uani 1 1 d .
H30 H 0.2588 0.3245 0.2482 0.051 Uiso 1 1 calc R
C31 C 0.2886(3) 0.3842(2) 0.1146(2) 0.0378(6) Uani 1 1 d .
H31 H 0.2005 0.4150 0.1153 0.045 Uiso 1 1 calc R
C32 C 0.3813(2) 0.3926(2) 0.03546(18) 0.0319(6) Uani 1 1 d .
H32 H 0.3579 0.4300 -0.0190 0.038 Uiso 1 1 calc R
C33 C 0.5100(2) 0.34657(19) 0.03418(16) 0.0248(5) Uani 1 1 d .
H33 H 0.5736 0.3515 -0.0216 0.030 Uiso 1 1 calc R
C34 C 0.7549(3) 0.7947(3) 0.5553(2) 0.0537(8) Uani 1 1 d .
H34A H 0.6810 0.7950 0.6081 0.080 Uiso 1 1 calc R
H34B H 0.7221 0.8129 0.4973 0.080 Uiso 1 1 calc R
H34C H 0.8119 0.8531 0.5647 0.080 Uiso 1 1 calc R
C35 C 0.6318(3) 0.3715(3) 0.7514(2) 0.0568(9) Uani 1 1 d .
H35A H 0.6230 0.4269 0.8017 0.085 Uiso 1 1 calc R
H35B H 0.7240 0.3576 0.7211 0.085 Uiso 1 1 calc R
H35C H 0.6003 0.2984 0.7776 0.085 Uiso 1 1 calc R
O1 O 1.0442(2) 0.4338(2) 0.32350(15) 0.0541(6) Uani 1 1 d .
O2 O 0.68824(19) 0.50718(17) 0.53263(13) 0.0397(5) Uani 1 1 d .
O3 O 0.80273(15) 0.15501(13) 0.43721(10) 0.0251(4) Uani 1 1 d .
O4 O 0.8262(2) 0.68494(19) 0.54930(16) 0.0538(6) Uani 1 1 d .
O5 O 0.5572(2) 0.41721(17) 0.68517(13) 0.0388(5) Uani 1 1 d .
Cl1 Cl 0.71189(6) 0.49471(5) 0.20035(4) 0.02595(13) Uani 1 1 d .
Rh1 Rh 0.763634(17) 0.300113(14) 0.255313(11) 0.01759(5) Uani 1 1 d .
P1 P 0.80000(6) 0.37632(5) 0.38353(4) 0.02132(13) Uani 1 1 d .
P2 P 0.81506(6) 0.13893(5) 0.32376(4) 0.01988(12) Uani 1 1 d .
P3 P 0.71096(5) 0.23311(5) 0.12111(4) 0.01679(12) Uani 1 1 d .
H1O H 1.083(4) 0.378(4) 0.371(3) 0.120(17) Uiso 1 1 d .
H2O H 0.645(4) 0.477(3) 0.587(3) 0.101(14) Uiso 1 1 d .
H4O H 0.769(3) 0.631(3) 0.546(2) 0.075(12) Uiso 1 1 d .
H5O H 0.490(3) 0.446(3) 0.711(2) 0.065(12) Uiso 1 1 d .

loop_
_atom_site_aniso_label
_atom_site_aniso_U_11
_atom_site_aniso_U_22
_atom_site_aniso_U_33
_atom_site_aniso_U_23
_atom_site_aniso_U_13
_atom_site_aniso_U_12
C1 0.0259(13) 0.0341(14) 0.0291(13) -0.0033(10) -0.0036(10) -0.0038(11)
C2 0.0282(14) 0.0430(15) 0.0260(13) -0.0115(11) -0.0041(10) -0.0012(11)
C3 0.0425(15) 0.0285(13) 0.0230(12) 0.0029(10) -0.0135(11) -0.0068(11)
C4 0.0227(12) 0.0203(11) 0.0222(11) -0.0003(9) -0.0073(9) -0.0021(9)
C5 0.0252(13) 0.0302(13) 0.0246(12) 0.0069(10) -0.0071(10) -0.0025(10)
C6 0.0224(13) 0.0426(15) 0.0286(13) 0.0049(11) -0.0022(10) -0.0070(11)
C7 0.0218(13) 0.0347(14) 0.0355(14) -0.0023(11) -0.0072(11) 0.0029(10)
C8 0.0320(14) 0.0295(13) 0.0354(14) 0.0066(11) -0.0143(11) 0.0023(11)
C9 0.0293(13) 0.0259(12) 0.0255(12) 0.0058(10) -0.0036(10) -0.0038(10)
C10 0.0241(12) 0.0252(12) 0.0168(10) 0.0047(9) -0.0055(9) -0.0043(9)
C11 0.0293(13) 0.0300(13) 0.0231(12) 0.0013(10) -0.0054(10) -0.0039(10)
C12 0.0473(17) 0.0284(14) 0.0316(14) 0.0000(11) -0.0102(12) -0.0108(12)
C13 0.0462(17) 0.0400(16) 0.0343(14) 0.0080(12) -0.0140(13) -0.0235(13)
C14 0.0266(14) 0.0491(17) 0.0327(14) 0.0019(12) -0.0049(11) -0.0124(12)
C15 0.0270(13) 0.0347(14) 0.0264(12) 0.0003(10) -0.0036(10) -0.0049(11)
C16 0.0222(12) 0.0191(11) 0.0152(10) 0.0011(8) -0.0034(9) -0.0028(9)
C17 0.0207(12) 0.0224(12) 0.0236(11) 0.0011(9) -0.0049(9) -0.0036(9)
C18 0.0296(13) 0.0231(12) 0.0250(12) -0.0012(9) -0.0018(10) 0.0017(10)
C19 0.0462(16) 0.0183(12) 0.0320(13) -0.0035(10) -0.0110(12) -0.0054(11)
C20 0.0332(15) 0.0288(13) 0.0431(15) -0.0011(11) -0.0116(12) -0.0136(11)
C21 0.0225(12) 0.0257(12) 0.0305(13) -0.0001(10) -0.0053(10) -0.0050(10)
C22 0.0189(11) 0.0170(11) 0.0190(11) 0.0021(8) -0.0010(9) 0.0008(9)
C23 0.0287(13) 0.0150(11) 0.0247(12) -0.0031(9) 0.0015(10) -0.0001(9)
C24 0.0294(14) 0.0168(11) 0.0383(14) 0.0011(10) 0.0079(11) -0.0033(10)
C25 0.0377(15) 0.0278(13) 0.0270(13) 0.0095(10) 0.0097(11) 0.0025(11)
C26 0.0341(15) 0.0431(15) 0.0165(11) 0.0005(10) -0.0021(10) 0.0063(12)
C27 0.0264(13) 0.0297(13) 0.0209(11) -0.0014(9) -0.0042(10) -0.0006(10)
C28 0.0180(11) 0.0178(11) 0.0222(11) -0.0020(9) -0.0038(9) -0.0021(9)
C29 0.0292(14) 0.0431(16) 0.0284(13) 0.0048(11) -0.0027(11) 0.0059(12)
C30 0.0247(14) 0.0534(18) 0.0425(16) -0.0018(13) 0.0046(12) 0.0069(12)
C31 0.0236(14) 0.0327(14) 0.0587(18) -0.0079(13) -0.0148(13) 0.0053(11)
C32 0.0366(15) 0.0240(13) 0.0403(15) 0.0010(11) -0.0225(12) -0.0003(11)
C33 0.0267(13) 0.0231(12) 0.0267(12) 0.0002(9) -0.0099(10) -0.0035(10)
C34 0.057(2) 0.0464(19) 0.057(2) -0.0072(15) -0.0174(16) 0.0073(15)
C35 0.066(2) 0.058(2) 0.0490(18) -0.0015(15) -0.0306(17) 0.0152(17)
O1 0.0325(11) 0.0759(16) 0.0484(13) -0.0095(11) 0.0087(10) -0.0072(11)
O2 0.0424(11) 0.0509(12) 0.0261(10) -0.0165(9) 0.0008(8) -0.0134(9)
O3 0.0336(9) 0.0254(8) 0.0171(8) 0.0033(6) -0.0062(7) -0.0052(7)
O4 0.0367(12) 0.0454(13) 0.0821(16) -0.0226(11) -0.0171(11) 0.0024(10)
O5 0.0359(12) 0.0496(12) 0.0287(10) 0.0016(9) -0.0074(9) 0.0062(9)
Cl1 0.0324(3) 0.0199(3) 0.0241(3) 0.0012(2) -0.0042(2) 0.0010(2)
Rh1 0.02020(10) 0.01813(9) 0.01418(8) 0.00014(6) -0.00340(6) -0.00080(7)
P1 0.0240(3) 0.0237(3) 0.0166(3) -0.0020(2) -0.0042(2) -0.0024(2)
P2 0.0217(3) 0.0212(3) 0.0164(3) 0.0020(2) -0.0032(2) -0.0022(2)
P3 0.0184(3) 0.0167(3) 0.0150(3) 0.0008(2) -0.0027(2) -0.0021(2)

loop_
_atom_type_symbol
_atom_type_description
_atom_type_scat_dispersion_real
_atom_type_scat_dispersion_imag
_atom_type_scat_source
C C 0.0033 0.0016 'International Tables Vol C Tables 4.2.6.8 and 6.1.1.4'
H H 0.0000 0.0000 'International Tables Vol C Tables 4.2.6.8 and 6.1.1.4'
O O 0.0106 0.0060 'International Tables Vol C Tables 4.2.6.8 and 6.1.1.4'
Cl Cl 0.1484 0.1585 'International Tables Vol C Tables 4.2.6.8 and 6.1.1.4'
Rh Rh -1.1178 0.9187 'International Tables Vol C Tables 4.2.6.8 and 6.1.1.4'
P P 0.1023 0.0942 'International Tables Vol C Tables 4.2.6.8 and 6.1.1.4'

loop_
_geom_angle_atom_site_label_1
_geom_angle_atom_site_label_2
_geom_angle_atom_site_label_3
_geom_angle
O1 C1 P1 112.09(17)
O1 C1 H1A 109.2
P1 C1 H1A 109.2
O1 C1 H1B 109.2
P1 C1 H1B 109.2
H1A C1 H1B 107.9
O2 C2 P1 112.40(17)
O2 C2 H2A 109.1
P1 C2 H2A 109.1
O2 C2 H2B 109.1
P1 C2 H2B 109.1
H2A C2 H2B 107.9
O3 C3 P1 108.66(15)
O3 C3 H3A 110.0
P1 C3 H3A 110.0
O3 C3 H3B 110.0
P1 C3 H3B 110.0
H3A C3 H3B 108.3
C5 C4 C9 118.3(2)
C5 C4 P2 120.42(17)
C9 C4 P2 121.14(17)
C4 C5 C6 120.8(2)
C4 C5 H5 119.6
C6 C5 H5 119.6
C7 C6 C5 120.1(2)
C7 C6 H6 119.9
C5 C6 H6 119.9
C6 C7 C8 119.7(2)
C6 C7 H7 120.2
C8 C7 H7 120.2
C7 C8 C9 120.3(2)
C7 C8 H8 119.9
C9 C8 H8 119.9
C8 C9 C4 120.8(2)
C8 C9 H9 119.6
C4 C9 H9 119.6
C11 C10 C15 119.0(2)
C11 C10 P2 123.92(18)
C15 C10 P2 117.02(17)
C12 C11 C10 120.1(2)
C12 C11 H11 119.9
C10 C11 H11 119.9
C13 C12 C11 120.1(2)
C13 C12 H12 119.9
C11 C12 H12 119.9
C14 C13 C12 120.3(2)
C14 C13 H13 119.9
C12 C13 H13 119.9
C13 C14 C15 119.9(3)
C13 C14 H14 120.0
C15 C14 H14 120.0
C14 C15 C10 120.4(2)
C14 C15 H15 119.8
C10 C15 H15 119.8
C21 C16 C17 118.6(2)
C21 C16 P3 123.92(17)
C17 C16 P3 117.48(16)
C18 C17 C16 120.7(2)
C18 C17 H17 119.7
C16 C17 H17 119.7
C17 C18 C19 120.3(2)
C17 C18 H18 119.9
C19 C18 H18 119.9
C18 C19 C20 119.9(2)
C18 C19 H19 120.1
C20 C19 H19 120.1
C19 C20 C21 120.3(2)
C19 C20 H20 119.9
C21 C20 H20 119.9
C16 C21 C20 120.3(2)
C16 C21 H21 119.8
C20 C21 H21 119.8
C23 C22 C27 118.9(2)
C23 C22 P3 119.35(16)
C27 C22 P3 121.66(17)
C24 C23 C22 120.3(2)
C24 C23 H23 119.9
C22 C23 H23 119.9
C25 C24 C23 120.0(2)
C25 C24 H24 120.0
C23 C24 H24 120.0
C24 C25 C26 120.6(2)
C24 C25 H25 119.7
C26 C25 H25 119.7
C25 C26 C27 119.7(2)
C25 C26 H26 120.2
C27 C26 H26 120.2
C26 C27 C22 120.5(2)
C26 C27 H27 119.8
C22 C27 H27 119.8
C33 C28 C29 118.4(2)
C33 C28 P3 124.88(17)
C29 C28 P3 116.76(17)
C30 C29 C28 120.8(2)
C30 C29 H29 119.6
C28 C29 H29 119.6
C31 C30 C29 120.4(2)
C31 C30 H30 119.8
C29 C30 H30 119.8
C32 C31 C30 119.5(2)
C32 C31 H31 120.2
C30 C31 H31 120.2
C31 C32 C33 120.3(2)
C31 C32 H32 119.9
C33 C32 H32 119.9
C28 C33 C32 120.6(2)
C28 C33 H33 119.7
C32 C33 H33 119.7
O4 C34 H34A 109.5
O4 C34 H34B 109.5
H34A C34 H34B 109.5
O4 C34 H34C 109.5
H34A C34 H34C 109.5
H34B C34 H34C 109.5
O5 C35 H35A 109.5
O5 C35 H35B 109.5
H35A C35 H35B 109.5
O5 C35 H35C 109.5
H35A C35 H35C 109.5
H35B C35 H35C 109.5
C1 O1 H1O 102(2)
C2 O2 H2O 112(2)
C3 O3 P2 114.60(13)
C34 O4 H4O 108(2)
C35 O5 H5O 110(3)
P2 Rh1 P1 83.37(2)
P2 Rh1 P3 100.62(2)
P1 Rh1 P3 175.04(2)
P2 Rh1 Cl1 170.93(2)
P1 Rh1 Cl1 87.56(2)
P3 Rh1 Cl1 88.44(2)
C2 P1 C1 101.25(11)
C2 P1 C3 104.69(12)
C1 P1 C3 104.66(12)
C2 P1 Rh1 115.15(8)
C1 P1 Rh1 120.78(8)
C3 P1 Rh1 108.75(8)
O3 P2 C10 96.52(9)
O3 P2 C4 100.58(9)
C10 P2 C4 104.70(10)
O3 P2 Rh1 111.39(6)
C10 P2 Rh1 122.17(8)
C4 P2 Rh1 117.53(7)
C16 P3 C22 99.66(9)
C16 P3 C28 103.18(10)
C22 P3 C28 106.71(10)
C16 P3 Rh1 123.13(7)
C22 P3 Rh1 113.91(7)
C28 P3 Rh1 108.73(7)

loop_
_geom_bond_atom_site_label_1
_geom_bond_atom_site_label_2
_geom_bond_distance
C1 O1 1.395(3)
C1 P1 1.828(2)
C1 H1A 0.9900
C1 H1B 0.9900
C2 O2 1.415(3)
C2 P1 1.828(2)
C2 H2A 0.9900
C2 H2B 0.9900
C3 O3 1.421(3)
C3 P1 1.830(2)
C3 H3A 0.9900
C3 H3B 0.9900
C4 C5 1.378(3)
C4 C9 1.390(3)
C4 P2 1.816(2)
C5 C6 1.385(3)
C5 H5 0.9500
C6 C7 1.371(3)
C6 H6 0.9500
C7 C8 1.373(3)
C7 H7 0.9500
C8 C9 1.375(3)
C8 H8 0.9500
C9 H9 0.9500
C10 C11 1.381(3)
C10 C15 1.385(3)
C10 P2 1.806(2)
C11 C12 1.376(3)
C11 H11 0.9500
C12 C13 1.376(4)
C12 H12 0.9500
C13 C14 1.363(4)
C13 H13 0.9500
C14 C15 1.378(3)
C14 H14 0.9500
C15 H15 0.9500
C16 C21 1.378(3)
C16 C17 1.396(3)
C16 P3 1.815(2)
C17 C18 1.364(3)
C17 H17 0.9500
C18 C19 1.372(3)
C18 H18 0.9500
C19 C20 1.373(3)
C19 H19 0.9500
C20 C21 1.380(3)
C20 H20 0.9500
C21 H21 0.9500
C22 C23 1.382(3)
C22 C27 1.387(3)
C22 P3 1.818(2)
C23 C24 1.382(3)
C23 H23 0.9500
C24 C25 1.365(3)
C24 H24 0.9500
C25 C26 1.370(4)
C25 H25 0.9500
C26 C27 1.379(3)
C26 H26 0.9500
C27 H27 0.9500
C28 C33 1.376(3)
C28 C29 1.381(3)
C28 P3 1.819(2)
C29 C30 1.377(3)
C29 H29 0.9500
C30 C31 1.369(4)
C30 H30 0.9500
C31 C32 1.364(4)
C31 H31 0.9500
C32 C33 1.391(3)
C32 H32 0.9500
C33 H33 0.9500
C34 O4 1.402(3)
C34 H34A 0.9800
C34 H34B 0.9800
C34 H34C 0.9800
C35 O5 1.408(3)
C35 H35A 0.9800
C35 H35B 0.9800
C35 H35C 0.9800
O1 H1O 1.04(4)
O2 H2O 0.92(4)
O3 P2 1.6518(15)
O4 H4O 0.92(4)
O5 H5O 0.77(3)
Cl1 Rh1 2.4054(6)
Rh1 P2 2.1487(6)
Rh1 P1 2.2174(6)
Rh1 P3 2.3205(6)

loop_
_geom_torsion_atom_site_label_1
_geom_torsion_atom_site_label_2
_geom_torsion_atom_site_label_3
_geom_torsion_atom_site_label_4
_geom_torsion
C9 C4 C5 C6 1.2(3)
P2 C4 C5 C6 177.34(19)
C4 C5 C6 C7 -1.4(4)
C5 C6 C7 C8 0.6(4)
C6 C7 C8 C9 0.5(4)
C7 C8 C9 C4 -0.7(4)
C5 C4 C9 C8 -0.2(3)
P2 C4 C9 C8 -176.28(18)
C15 C10 C11 C12 -0.2(3)
P2 C10 C11 C12 -178.56(18)
C10 C11 C12 C13 -1.4(4)
C11 C12 C13 C14 1.7(4)
C12 C13 C14 C15 -0.3(4)
C13 C14 C15 C10 -1.4(4)
C11 C10 C15 C14 1.6(3)
P2 C10 C15 C14 -179.92(19)
C21 C16 C17 C18 0.2(3)
P3 C16 C17 C18 -179.12(17)
C16 C17 C18 C19 -0.7(3)
C17 C18 C19 C20 0.7(4)
C18 C19 C20 C21 -0.2(4)
C17 C16 C21 C20 0.3(3)
P3 C16 C21 C20 179.56(18)
C19 C20 C21 C16 -0.3(4)
C27 C22 C23 C24 1.5(3)
P3 C22 C23 C24 178.29(17)
C22 C23 C24 C25 -0.1(3)
C23 C24 C25 C26 -1.3(4)
C24 C25 C26 C27 1.3(4)
C25 C26 C27 C22 0.1(4)
C23 C22 C27 C26 -1.5(3)
P3 C22 C27 C26 -178.22(18)
C33 C28 C29 C30 1.1(4)
P3 C28 C29 C30 -179.8(2)
C28 C29 C30 C31 -1.7(4)
C29 C30 C31 C32 0.7(4)
C30 C31 C32 C33 0.7(4)
C29 C28 C33 C32 0.3(3)
P3 C28 C33 C32 -178.74(17)
C31 C32 C33 C28 -1.2(4)
P1 C3 O3 P2 38.3(2)
O2 C2 P1 C1 -46.3(2)
O2 C2 P1 C3 62.3(2)
O2 C2 P1 Rh1 -178.39(15)
O1 C1 P1 C2 -178.46(19)
O1 C1 P1 C3 72.9(2)
O1 C1 P1 Rh1 -49.9(2)
O3 C3 P1 C2 102.37(17)
O3 C3 P1 C1 -151.55(16)
O3 C3 P1 Rh1 -21.20(18)
P2 Rh1 P1 C2 -117.32(10)
P3 Rh1 P1 C2 26.3(3)
Cl1 Rh1 P1 C2 62.65(10)
P2 Rh1 P1 C1 120.64(10)
P3 Rh1 P1 C1 -95.7(3)
Cl1 Rh1 P1 C1 -59.38(10)
P2 Rh1 P1 C3 -0.24(9)
P3 Rh1 P1 C3 143.4(3)
Cl1 Rh1 P1 C3 179.73(9)
C3 O3 P2 C10 -168.32(17)
C3 O3 P2 C4 85.35(17)
C3 O3 P2 Rh1 -39.98(17)
C11 C10 P2 O3 -118.34(19)
C15 C10 P2 O3 63.29(18)
C11 C10 P2 C4 -15.6(2)
C15 C10 P2 C4 166.06(17)
C11 C10 P2 Rh1 121.28(18)
C15 C10 P2 Rh1 -57.09(19)
C5 C4 P2 O3 -137.84(19)
C9 C4 P2 O3 38.2(2)
C5 C4 P2 C10 122.46(19)
C9 C4 P2 C10 -61.5(2)
C5 C4 P2 Rh1 -16.8(2)
C9 C4 P2 Rh1 159.20(16)
P1 Rh1 P2 O3 18.88(7)
P3 Rh1 P2 O3 -158.13(6)
Cl1 Rh1 P2 O3 18.72(17)
P1 Rh1 P2 C10 131.87(9)
P3 Rh1 P2 C10 -45.14(9)
Cl1 Rh1 P2 C10 131.71(15)
P1 Rh1 P2 C4 -96.37(8)
P3 Rh1 P2 C4 86.62(8)
Cl1 Rh1 P2 C4 -96.53(16)
C21 C16 P3 C22 -124.90(19)
C17 C16 P3 C22 54.35(18)
C21 C16 P3 C28 -15.1(2)
C17 C16 P3 C28 164.19(16)
C21 C16 P3 Rh1 108.08(18)
C17 C16 P3 Rh1 -72.67(18)
C23 C22 P3 C16 -136.46(18)
C27 C22 P3 C16 40.3(2)
C23 C22 P3 C28 116.53(18)
C27 C22 P3 C28 -66.7(2)
C23 C22 P3 Rh1 -3.5(2)
C27 C22 P3 Rh1 173.29(15)
C33 C28 P3 C16 -96.2(2)
C29 C28 P3 C16 84.77(19)
C33 C28 P3 C22 8.3(2)
C29 C28 P3 C22 -170.73(18)
C33 C28 P3 Rh1 131.55(18)
C29 C28 P3 Rh1 -47.46(19)
P2 Rh1 P3 C16 3.81(9)
P1 Rh1 P3 C16 -139.4(3)
Cl1 Rh1 P3 C16 -175.69(9)
P2 Rh1 P3 C22 -116.76(8)
P1 Rh1 P3 C22 100.0(3)
Cl1 Rh1 P3 C22 63.73(8)
P2 Rh1 P3 C28 124.39(7)
P1 Rh1 P3 C28 -18.8(3)
Cl1 Rh1 P3 C28 -55.11(7)
